data_4122639
loop_
_publ_author_name
'Yoshida, Suguru'
'Hatakeyama, Yasutomo'
'Johmoto, Kohei'
'Uekusa, Hidehiro'
'Hosoya, Takamitsu'

_publ_section_title
;
 Transient Protection of Strained Alkynes from Click Reaction via
 Complexation with Copper.
;
_journal_issue 39
_journal_name_full 'Journal of the American Chemical Society'
_journal_page_first 13590
_journal_page_last 13593
_journal_paper_doi 10.1021/ja507660x
_journal_volume 136
_journal_year 2014
_chemical_formula_sum 'C18 H17 B Cu F4 N O'
_chemical_formula_weight 413.67
_chemical_name_systematic
; 
 ? 
;
_space_group_crystal_system monoclinic
_space_group_IT_number 14
_space_group_name_Hall '-P 2ybc'
_space_group_name_H-M_alt 'P 1 21/c 1'
_symmetry_space_group_name_Hall '-P 2ybc'
_symmetry_space_group_name_H-M 'P 1 21/c 1'
_atom_sites_solution_hydrogens mixed
_atom_sites_solution_primary direct
_atom_sites_solution_secondary difmap
_audit_creation_method SHELXL-2013
_cell_angle_alpha 90
_cell_angle_beta 122.6590(10)
_cell_angle_gamma 90
_cell_formula_units_Z 4
_cell_length_a 8.7109(2)
_cell_length_b 18.3710(3)
_cell_length_c 13.1898(2)
_cell_measurement_reflns_used 9218
_cell_measurement_temperature 173(2)
_cell_measurement_theta_max 68.21
_cell_measurement_theta_min 3.98
_cell_volume 1777.02(6)
_computing_cell_refinement 'PROCESS-AUTO (Rigaku, 1998)'
_computing_data_collection 'PROCESS-AUTO (Rigaku, 1998)'
_computing_data_reduction 'PROCESS-AUTO (Rigaku, 1998)'
_computing_molecular_graphics 'ORTEP-3 (Farrugia, 2008)'
_computing_publication_material 'SHELXL-2013 (Sheldrick, 2013)'
_computing_structure_refinement 'SHELXL-2013 (Sheldrick, 2013)'
_computing_structure_solution 'SHELXS-97 (Sheldrick, 1990)'
_diffrn_ambient_temperature 173(2)
_diffrn_measured_fraction_theta_full 0.999
_diffrn_measured_fraction_theta_max 0.999
_diffrn_measurement_device_type 'Rigaku R-AXIS RAPID II IP Area Detector'
_diffrn_measurement_method '\w scans'
_diffrn_radiation_type CuK\a
_diffrn_radiation_wavelength 1.54186
_diffrn_reflns_av_R_equivalents 0.0303
_diffrn_reflns_av_unetI/netI 0.0187
_diffrn_reflns_Laue_measured_fraction_full 0.999
_diffrn_reflns_Laue_measured_fraction_max 0.999
_diffrn_reflns_limit_h_max 10
_diffrn_reflns_limit_h_min -10
_diffrn_reflns_limit_k_max 21
_diffrn_reflns_limit_k_min -22
_diffrn_reflns_limit_l_max 15
_diffrn_reflns_limit_l_min -15
_diffrn_reflns_number 20456
_diffrn_reflns_point_group_measured_fraction_full 0.999
_diffrn_reflns_point_group_measured_fraction_max 0.999
_diffrn_reflns_theta_full 67.686
_diffrn_reflns_theta_max 68.208
_diffrn_reflns_theta_min 4.653
_diffrn_source 'rotating anode X-ray tube'
_exptl_absorpt_coefficient_mu 2.163
_exptl_absorpt_correction_T_max 1.0000
_exptl_absorpt_correction_T_min 0.8471
_exptl_absorpt_correction_type multi-scan
_exptl_absorpt_process_details 'Absorption was corrected by ABSCOR'
_exptl_crystal_colour colourless
_exptl_crystal_density_diffrn 1.546
_exptl_crystal_density_method 'not measured'
_exptl_crystal_description chip
_exptl_crystal_F_000 840
_exptl_crystal_size_max 0.136
_exptl_crystal_size_mid 0.055
_exptl_crystal_size_min 0.030
_refine_diff_density_max 0.468
_refine_diff_density_min -0.195
_refine_diff_density_rms 0.066
_refine_ls_extinction_method none
_refine_ls_goodness_of_fit_ref 1.091
_refine_ls_hydrogen_treatment mixed
_refine_ls_matrix_type full
_refine_ls_number_parameters 270
_refine_ls_number_reflns 3258
_refine_ls_number_restraints 0
_refine_ls_restrained_S_all 1.091
_refine_ls_R_factor_all 0.0413
_refine_ls_R_factor_gt 0.0369
_refine_ls_shift/su_max 0.002
_refine_ls_shift/su_mean 0.000
_refine_ls_structure_factor_coef Fsqd
_refine_ls_weighting_details 'w=1/[\s^2^(Fo^2^)+(0.0574P)^2^+0.5877P] where P=(Fo^2^+2Fc^2^)/3'
_refine_ls_weighting_scheme calc
_refine_ls_wR_factor_gt 0.0976
_refine_ls_wR_factor_ref 0.1023
_reflns_Friedel_coverage 0.000
_reflns_number_gt 2843
_reflns_number_total 3258
_reflns_threshold_expression 'I > 2\s(I)'
_cod_data_source_file ja507660x_si_002.cif
_cod_data_source_block shelxl
_cod_depositor_comments 'Adding full bibliography for 4122639.cif.'
_cod_database_code 4122639
_shelx_space_group_comment
; 
The symmetry employed for this shelxl refinement is uniquely defined 
by the following loop, which should always be used as a source of 
symmetry information in preference to the above space-group names. 
They are only intended as comments. 
;
_shelx_estimated_absorpt_t_min 0.757
_shelx_estimated_absorpt_t_max 0.938
_shelxl_version_number 2013-3

loop_
_space_group_symop_operation_xyz
'x, y, z'
'-x, y+1/2, -z+1/2'
'-x, -y, -z'
'x, -y-1/2, z-1/2'

loop_
_atom_site_label
_atom_site_type_symbol
_atom_site_fract_x
_atom_site_fract_y
_atom_site_fract_z
_atom_site_U_iso_or_equiv
_atom_site_adp_type
_atom_site_occupancy
_atom_site_site_symmetry_order
_atom_site_calc_flag
_atom_site_refinement_flags_posn
_atom_site_refinement_flags_adp
_atom_site_refinement_flags_occupancy
_atom_site_disorder_assembly
_atom_site_disorder_group
Cu1 Cu 0.21621(4) 0.51054(2) 0.37685(2) 0.04223(14) Uani 1 1 d . . . . .
F1 F 0.1106(11) 0.3616(4) 0.1305(6) 0.082(2) Uani 0.582(9) 1 d . . P A 1
F2 F -0.0984(5) 0.41175(19) -0.0430(3) 0.0822(14) Uani 0.582(9) 1 d . . P A 1
F3 F 0.1653(7) 0.3748(3) -0.0180(5) 0.0781(14) Uani 0.582(9) 1 d . . P A 1
F5 F -0.1122(7) 0.3844(4) 0.0195(8) 0.100(3) Uani 0.418(9) 1 d . . P A 2
F6 F 0.1819(11) 0.3609(6) 0.1240(9) 0.082(3) Uani 0.418(9) 1 d . . P A 2
F7 F 0.0458(14) 0.3972(3) -0.0675(5) 0.088(3) Uani 0.418(9) 1 d . . P A 2
F4 F -0.0257(2) 0.28832(9) -0.03010(15) 0.0781(5) Uani 1 1 d . . . . .
N1 N 0.0989(3) 0.60476(10) 0.33276(16) 0.0517(5) Uani 1 1 d . . . . .
O1 O 0.2088(3) 0.49327(10) 0.22707(15) 0.0543(5) Uani 1 1 d . . . . .
H1A H 0.184(4) 0.4547(18) 0.194(3) 0.081 Uiso 1 1 d . U . . .
H1B H 0.151(5) 0.5207(18) 0.179(3) 0.081 Uiso 1 1 d . U . . .
C1 C 0.1769(3) 0.55914(13) 0.6309(2) 0.0505(5) Uani 1 1 d . . . . .
H1 H 0.1218 0.5900 0.5622 0.061 Uiso 1 1 calc R U . . .
C2 C 0.1644(3) 0.57597(15) 0.7293(2) 0.0597(6) Uani 1 1 d . . . . .
H2 H 0.1017 0.6187 0.7279 0.072 Uiso 1 1 calc R U . . .
C3 C 0.2427(4) 0.53087(16) 0.8288(2) 0.0603(7) Uani 1 1 d . . . . .
H3 H 0.2323 0.5424 0.8951 0.072 Uiso 1 1 calc R U . . .
C4 C 0.3357(3) 0.46942(14) 0.8325(2) 0.0542(6) Uani 1 1 d . . . . .
H4 H 0.3893 0.4391 0.9017 0.065 Uiso 1 1 calc R U . . .
C5 C 0.3530(3) 0.45069(12) 0.73627(18) 0.0440(5) Uani 1 1 d . . . . .
C6 C 0.4619(3) 0.38535(12) 0.74180(18) 0.0463(5) Uani 1 1 d . . . . .
H6A H 0.5179 0.3630 0.8226 0.056 Uiso 1 1 calc R U . . .
H6B H 0.5622 0.4024 0.7333 0.056 Uiso 1 1 calc R U . . .
C7 C 0.3529(3) 0.32478(12) 0.64477(19) 0.0461(5) Uani 1 1 d . . . . .
H7A H 0.3530 0.2796 0.6859 0.055 Uiso 1 1 calc R U . . .
H7B H 0.2247 0.3407 0.5912 0.055 Uiso 1 1 calc R U . . .
C8 C 0.4307(3) 0.30845(11) 0.56985(17) 0.0413(5) Uani 1 1 d . . . . .
C9 C 0.5215(3) 0.24361(12) 0.58049(18) 0.0500(6) Uani 1 1 d . . . . .
H9 H 0.5304 0.2072 0.6345 0.060 Uiso 1 1 calc R U . . .
C10 C 0.5990(3) 0.23132(12) 0.5140(2) 0.0528(6) Uani 1 1 d . . . . .
H10 H 0.6632 0.1873 0.5245 0.063 Uiso 1 1 calc R U . . .
C11 C 0.5837(3) 0.28273(12) 0.43217(19) 0.0475(5) Uani 1 1 d . . . . .
H11 H 0.6354 0.2737 0.3858 0.057 Uiso 1 1 calc R U . . .
C12 C 0.4927(3) 0.34735(12) 0.41838(17) 0.0417(5) Uani 1 1 d . . . . .
H12 H 0.4801 0.3824 0.3614 0.050 Uiso 1 1 calc R U . . .
C13 C 0.4196(3) 0.36113(11) 0.48777(17) 0.0376(4) Uani 1 1 d . . . . .
C14 C 0.3381(3) 0.43003(11) 0.48746(16) 0.0381(4) Uani 1 1 d . . . . .
C15 C 0.2876(3) 0.47415(11) 0.53598(18) 0.0390(4) Uani 1 1 d . . . . .
C16 C 0.2709(3) 0.49665(12) 0.63387(19) 0.0417(5) Uani 1 1 d . . . . .
C17 C 0.0254(3) 0.65791(12) 0.29093(18) 0.0448(5) Uani 1 1 d . . . . .
C18 C -0.0689(3) 0.72548(12) 0.2368(2) 0.0511(5) Uani 1 1 d . . . . .
H18A H -0.0191 0.7476 0.1929 0.077 Uiso 1 1 calc R U . . .
H18B H -0.0524 0.7589 0.2999 0.077 Uiso 1 1 calc R U . . .
H18C H -0.1992 0.7157 0.1809 0.077 Uiso 1 1 calc R U . . .
B1 B 0.0322(4) 0.35788(15) 0.0090(2) 0.0485(6) Uani 1 1 d . . . . .

loop_
_atom_site_aniso_label
_atom_site_aniso_U_11
_atom_site_aniso_U_22
_atom_site_aniso_U_33
_atom_site_aniso_U_23
_atom_site_aniso_U_13
_atom_site_aniso_U_12
Cu1 0.0472(2) 0.0341(2) 0.0313(2) 0.00347(11) 0.01200(16) -0.00070(12)
F1 0.145(6) 0.048(2) 0.0381(18) 0.0016(14) 0.039(4) -0.018(3)
F2 0.084(2) 0.091(2) 0.066(2) 0.0357(17) 0.0373(17) 0.0322(17)
F3 0.082(3) 0.080(3) 0.090(3) -0.011(2) 0.057(2) -0.017(2)
F5 0.089(3) 0.103(5) 0.133(6) -0.047(5) 0.075(4) -0.011(3)
F6 0.082(5) 0.070(3) 0.042(4) 0.009(3) 0.001(3) 0.004(3)
F7 0.154(7) 0.070(3) 0.063(3) 0.020(2) 0.073(4) 0.006(3)
F4 0.1051(13) 0.0678(10) 0.0722(10) -0.0233(8) 0.0550(9) -0.0296(9)
N1 0.0523(11) 0.0382(10) 0.0399(10) 0.0013(8) 0.0087(8) -0.0009(9)
O1 0.0694(12) 0.0478(9) 0.0314(8) 0.0042(6) 0.0177(8) -0.0104(8)
C1 0.0469(12) 0.0466(12) 0.0496(12) -0.0094(10) 0.0205(10) -0.0037(10)
C2 0.0523(13) 0.0579(15) 0.0670(16) -0.0272(13) 0.0309(12) -0.0094(11)
C3 0.0632(15) 0.0698(16) 0.0537(14) -0.0277(13) 0.0353(13) -0.0228(13)
C4 0.0623(14) 0.0571(14) 0.0420(12) -0.0111(11) 0.0274(11) -0.0170(12)
C5 0.0480(11) 0.0440(12) 0.0361(10) -0.0080(9) 0.0202(9) -0.0145(9)
C6 0.0576(13) 0.0436(12) 0.0292(10) 0.0016(9) 0.0179(9) -0.0055(10)
C7 0.0584(13) 0.0365(11) 0.0395(11) 0.0020(9) 0.0239(10) -0.0070(10)
C8 0.0465(11) 0.0358(10) 0.0308(9) -0.0009(8) 0.0137(9) -0.0042(9)
C9 0.0624(14) 0.0357(11) 0.0344(10) 0.0018(8) 0.0147(10) 0.0005(10)
C10 0.0575(14) 0.0407(12) 0.0403(11) -0.0059(9) 0.0133(10) 0.0076(10)
C11 0.0455(11) 0.0495(13) 0.0364(11) -0.0102(9) 0.0149(9) -0.0018(10)
C12 0.0433(11) 0.0419(11) 0.0313(10) -0.0034(8) 0.0144(9) -0.0058(9)
C13 0.0381(10) 0.0344(10) 0.0300(9) -0.0005(8) 0.0116(8) -0.0032(8)
C14 0.0388(10) 0.0370(10) 0.0304(9) 0.0055(8) 0.0134(8) -0.0029(8)
C15 0.0388(10) 0.0370(10) 0.0324(10) 0.0037(8) 0.0133(8) -0.0016(8)
C16 0.0395(11) 0.0417(11) 0.0390(12) -0.0075(8) 0.0181(10) -0.0087(8)
C17 0.0511(12) 0.0411(12) 0.0331(10) -0.0028(9) 0.0167(9) -0.0031(10)
C18 0.0660(14) 0.0432(12) 0.0450(12) 0.0054(9) 0.0305(11) 0.0124(11)
B1 0.0592(15) 0.0491(14) 0.0335(12) -0.0004(10) 0.0226(11) 0.0009(12)

loop_
_atom_type_symbol
_atom_type_description
_atom_type_scat_dispersion_real
_atom_type_scat_dispersion_imag
_atom_type_scat_source
C C 0.0181 0.0091 'International Tables Vol C Tables 4.2.6.8 and 6.1.1.4'
H H 0.0000 0.0000 'International Tables Vol C Tables 4.2.6.8 and 6.1.1.4'
B B 0.0090 0.0039 'International Tables Vol C Tables 4.2.6.8 and 6.1.1.4'
Cu Cu -1.9646 0.5888 'International Tables Vol C Tables 4.2.6.8 and 6.1.1.4'
F F 0.0727 0.0534 'International Tables Vol C Tables 4.2.6.8 and 6.1.1.4'
N N 0.0311 0.0180 'International Tables Vol C Tables 4.2.6.8 and 6.1.1.4'
O O 0.0492 0.0322 'International Tables Vol C Tables 4.2.6.8 and 6.1.1.4'

loop_
_geom_angle_atom_site_label_1
_geom_angle_atom_site_label_2
_geom_angle_atom_site_label_3
_geom_angle
N1 Cu1 C14 153.37(9)
N1 Cu1 C15 116.04(9)
C14 Cu1 C15 37.42(9)
N1 Cu1 O1 96.70(8)
C14 Cu1 O1 109.86(8)
C15 Cu1 O1 147.26(9)
C17 N1 Cu1 170.11(19)
Cu1 O1 H1A 123(2)
Cu1 O1 H1B 113(3)
H1A O1 H1B 105(3)
C2 C1 C16 119.6(2)
C2 C1 H1 120.2
C16 C1 H1 120.2
C3 C2 C1 120.3(2)
C3 C2 H2 119.8
C1 C2 H2 119.8
C4 C3 C2 120.3(2)
C4 C3 H3 119.8
C2 C3 H3 119.8
C3 C4 C5 121.3(2)
C3 C4 H4 119.3
C5 C4 H4 119.3
C4 C5 C16 118.2(2)
C4 C5 C6 121.7(2)
C16 C5 C6 120.12(19)
C5 C6 C7 115.92(18)
C5 C6 H6A 108.3
C7 C6 H6A 108.3
C5 C6 H6B 108.3
C7 C6 H6B 108.3
H6A C6 H6B 107.4
C8 C7 C6 112.92(18)
C8 C7 H7A 109.0
C6 C7 H7A 109.0
C8 C7 H7B 109.0
C6 C7 H7B 109.0
H7A C7 H7B 107.8
C9 C8 C13 117.5(2)
C9 C8 C7 122.56(19)
C13 C8 C7 119.91(19)
C10 C9 C8 121.3(2)
C10 C9 H9 119.3
C8 C9 H9 119.3
C9 C10 C11 120.5(2)
C9 C10 H10 119.7
C11 C10 H10 119.7
C12 C11 C10 119.7(2)
C12 C11 H11 120.2
C10 C11 H11 120.2
C11 C12 C13 120.2(2)
C11 C12 H12 119.9
C13 C12 H12 119.9
C12 C13 C8 120.80(19)
C12 C13 C14 123.64(18)
C8 C13 C14 115.46(18)
C15 C14 C13 150.59(19)
C15 C14 Cu1 71.94(13)
C13 C14 Cu1 137.33(15)
C14 C15 C16 151.8(2)
C14 C15 Cu1 70.64(13)
C16 C15 Cu1 137.60(16)
C1 C16 C5 120.2(2)
C1 C16 C15 123.6(2)
C5 C16 C15 116.23(19)
N1 C17 C18 179.6(2)
C17 C18 H18A 109.5
C17 C18 H18B 109.5
H18A C18 H18B 109.5
C17 C18 H18C 109.5
H18A C18 H18C 109.5
H18B C18 H18C 109.5
F7 B1 F6 114.1(5)
F7 B1 F4 113.4(3)
F1 B1 F4 109.8(3)
F6 B1 F4 113.1(5)
F1 B1 F2 107.7(4)
F4 B1 F2 116.4(3)
F1 B1 F3 109.0(3)
F4 B1 F3 107.2(2)
F2 B1 F3 106.5(3)
F7 B1 F5 110.0(5)
F6 B1 F5 104.0(5)
F4 B1 F5 101.0(3)

loop_
_geom_bond_atom_site_label_1
_geom_bond_atom_site_label_2
_geom_bond_distance
Cu1 N1 1.9331(19)
Cu1 C14 1.9421(19)
Cu1 C15 1.957(2)
Cu1 O1 1.9674(18)
F1 B1 1.364(7)
F2 B1 1.379(4)
F3 B1 1.418(4)
F5 B1 1.423(5)
F6 B1 1.368(9)
F7 B1 1.297(5)
F4 B1 1.368(3)
N1 C17 1.134(3)
O1 H1A 0.80(3)
O1 H1B 0.75(3)
C1 C2 1.394(3)
C1 C16 1.399(3)
C1 H1 0.9500
C2 C3 1.382(4)
C2 H2 0.9500
C3 C4 1.375(4)
C3 H3 0.9500
C4 C5 1.399(3)
C4 H4 0.9500
C5 C16 1.416(3)
C5 C6 1.507(3)
C6 C7 1.570(3)
C6 H6A 0.9900
C6 H6B 0.9900
C7 C8 1.499(3)
C7 H7A 0.9900
C7 H7B 0.9900
C8 C9 1.395(3)
C8 C13 1.416(3)
C9 C10 1.384(3)
C9 H9 0.9500
C10 C11 1.385(3)
C10 H10 0.9500
C11 C12 1.384(3)
C11 H11 0.9500
C12 C13 1.391(3)
C12 H12 0.9500
C13 C14 1.450(3)
C14 C15 1.251(3)
C15 C16 1.436(3)
C17 C18 1.447(3)
C18 H18A 0.9800
C18 H18B 0.9800
C18 H18C 0.9800

loop_
_geom_torsion_atom_site_label_1
_geom_torsion_atom_site_label_2
_geom_torsion_atom_site_label_3
_geom_torsion_atom_site_label_4
_geom_torsion
C16 C1 C2 C3 -0.7(3)
C1 C2 C3 C4 0.8(4)
C2 C3 C4 C5 -0.3(4)
C3 C4 C5 C16 -0.4(3)
C3 C4 C5 C6 177.2(2)
C4 C5 C6 C7 118.9(2)
C16 C5 C6 C7 -63.6(3)
C5 C6 C7 C8 123.2(2)
C6 C7 C8 C9 109.0(2)
C6 C7 C8 C13 -68.4(2)
C13 C8 C9 C10 0.4(3)
C7 C8 C9 C10 -177.1(2)
C8 C9 C10 C11 -1.8(3)
C9 C10 C11 C12 1.0(3)
C10 C11 C12 C13 1.1(3)
C11 C12 C13 C8 -2.5(3)
C11 C12 C13 C14 173.78(19)
C9 C8 C13 C12 1.7(3)
C7 C8 C13 C12 179.31(18)
C9 C8 C13 C14 -174.82(18)
C7 C8 C13 C14 2.7(3)
C12 C13 C14 C15 -160.0(3)
C8 C13 C14 C15 16.4(5)
C12 C13 C14 Cu1 26.7(3)
C8 C13 C14 Cu1 -156.84(17)
C13 C14 C15 C16 3.8(7)
Cu1 C14 C15 C16 179.0(4)
C13 C14 C15 Cu1 -175.2(4)
C2 C1 C16 C5 0.0(3)
C2 C1 C16 C15 178.6(2)
C4 C5 C16 C1 0.5(3)
C6 C5 C16 C1 -177.08(19)
C4 C5 C16 C15 -178.23(19)
C6 C5 C16 C15 4.2(3)
C14 C15 C16 C1 -175.5(4)
Cu1 C15 C16 C1 3.1(4)
C14 C15 C16 C5 3.2(5)
Cu1 C15 C16 C5 -178.27(17)
